data_2001449
loop_
_publ_author_name
'Romero, R. R.'
'Porter, L. C.'

_publ_section_title
;
 Structure of \m-pyrazine-bis[bis(hexafluoroacetylacetonato)copper(II)]
;
_journal_issue 8
_journal_name_full 'Acta Crystallographica Section C'
_journal_page_first 1487
_journal_page_last 1489
_journal_paper_doi 10.1107/S0108270193001854
_journal_volume 49
_journal_year 1993
_chemical_formula_sum 'C24 H8 Cu2 F24 N2 O8'
_chemical_formula_weight 1035.4
_symmetry_cell_setting monoclinic
_symmetry_space_group_name_Hall '-P 2ybc'
_symmetry_space_group_name_H-M 'P 1 21/c 1'
_atom_type_scat_source IntTabIV
_cell_angle_alpha 90
_cell_angle_beta 93.05(2)
_cell_angle_gamma 90
_cell_formula_units_Z 2
_cell_length_a 10.760(3)
_cell_length_b 6.763(3)
_cell_length_c 23.722(6)
_cell_measurement_reflns_used 25
_cell_measurement_temperature 295
_cell_measurement_theta_max 15
_cell_measurement_theta_min 7.5
_cell_volume 1723.8(10)
_diffrn_measurement_device 'Siemens R3m/V'
_diffrn_measurement_method \w
_diffrn_radiation_type MoK\a
_diffrn_radiation_wavelength 0.71073
_diffrn_reflns_av_R_equivalents 0.0201
_diffrn_reflns_limit_h_max 10
_diffrn_reflns_limit_h_min 0
_diffrn_reflns_limit_k_max 6
_diffrn_reflns_limit_k_min -2
_diffrn_reflns_limit_l_max 22
_diffrn_reflns_limit_l_min -22
_diffrn_reflns_number 2488
_diffrn_reflns_theta_max 20
_diffrn_standards_decay_% <2
_diffrn_standards_interval_count 97
_diffrn_standards_number 3
_exptl_absorpt_coefficient_mu 1.410
_exptl_absorpt_correction_type none
_exptl_crystal_colour Green
_exptl_crystal_density_diffrn 1.995
_exptl_crystal_description 'Prismatic habit'
_exptl_crystal_size_max 0.40
_exptl_crystal_size_mid 0.16
_exptl_crystal_size_min 0.08
_refine_diff_density_max 0.48
_refine_diff_density_min -0.45
_refine_ls_goodness_of_fit_obs 0.96
_refine_ls_hydrogen_treatment noref
_refine_ls_number_parameters 271
_refine_ls_number_reflns 1630
_refine_ls_R_factor_obs 0.0745
_refine_ls_shift/esd_max 0.001
_refine_ls_structure_factor_coef F
_refine_ls_weighting_details 'w = 1/[\s^2^(F) + 0.0013F^2^]'
_refine_ls_weighting_scheme calc
_refine_ls_wR_factor_obs 0.0591
_reflns_number_observed 1630
_reflns_number_total 1630
_cod_data_source_file hh1035.cif
_cod_data_source_block hh1035_structure_1_of_1
_cod_depositor_comments
;
The following automatic conversions were performed:

'_refine_ls_weighting_scheme' value '1/[\s^2^(F) + 0.0013F^2^]' was
changed to 'calc'. New tag '_refine_ls_weighting_details' was
created. The value of the new tag was set to 'w = 1/[\s^2^(F) +
0.0013F^2^]'.

Automatic conversion script
Id: cif_fix_values 3143 2015-03-26 13:38:13Z robertas 
;
_cod_database_code 2001449

loop_
_atom_site_label
_atom_site_fract_x
_atom_site_fract_y
_atom_site_fract_z
_atom_site_U_iso_or_equiv
Cu(1) .44430(10) .1685(2) .11710(10) .0390(10)
F(1) .8846(6) -.1466(12) .1624(4) .149(4)
F(2) .8132(7) -.1493(12) .0792(3) .150(4)
F(3) .7394(6) -.3325(10) .1364(3) .123(3)
F(4) .6284(7) .5932(12) .2444(3) .132(4)
F(5) .6095(8) .3483(15) .2958(3) .170(5)
F(6) .7826(6) .4179(10) .2651(3) .122(3)
F(7) .0484(7) .2704(14) .1984(3) .169(5)
F(8) .1154(6) .5331(12) .1688(4) .142(4)
F(9) -.0181(6) .3792(13) .1217(3) .143(4)
F(10) .2162(5) -.3761(8) .0532(3) .096(3)
F(11) .2402(6) -.2066(10) -.0195(3) .103(3)
F(12) .0653(5) -.2054(9) .0188(3) .104(3)
O(1) .5896(5) -.0043(8) .1110(2) .044(2)
O(2) .5306(5) .3248(8) .1754(2) .045(2)
O(3) .2924(5) .2937(8) .1415(2) .049(2)
O(4) .3501(5) -.0234(8) .0710(2) .048(2)
N(1) .4764(5) .3744(10) .0449(2) .038(3)
C(1) .6859(8) .0008(12) .1442(4) .043(3)
C(2) .7119(8) .1277(13) .1877(3) .050(3)
C(3) .6327(9) .2784(13) .2006(3) .047(4)
C(4) .7832(10) -.1578(16) .1322(5) .066(4)
C(5) .6640(11) .4042(19) .2519(5) .083(5)
C(6) .1850(9) .2410(13) .1264(3) .045(3)
C(7) .1490(8) .0866(13) .0899(4) .051(3)
C(8) .2341(9) -.0342(13) .0656(3) .044(3)
C(9) .0808(10) .361(2) .1530(5) .078(5)
C(10) .1855(10) -.2064(16) .0295(5) .066(5)
C(11) .5066(7) .5632(13) .0523(3) .043(3)
C(12) .4693(7) .3124(11) -.0082(4) .041(3)
H(2A) .7892 .1151 .2095 .080
H(7A) .0624 .0643 .0802 .080
H(11A) .5136 .6105 .0905 .080
H(12A) .4486 .1765 -.0157 .080

loop_
_geom_angle_atom_site_label_1
_geom_angle_atom_site_label_2
_geom_angle_atom_site_label_3
_geom_angle
_geom_angle_publ_flag
O(1) Cu(1) O(2) 91.3(2) yes
O(2) Cu(1) O(3) 85.9(2) yes
O(2) Cu(1) O(4) 168.5(2) yes
O(1) Cu(1) N(1) 99.1(2) yes
O(3) Cu(1) N(1) 97.0(2) yes
Cu(1) O(1) C(1) 124.5(5) yes
Cu(1) O(3) C(6) 124.6(5) yes
Cu(1) N(1) C(11) 122.8(5) yes
C(11) N(1) C(12) 115.6(7) yes
O(1) C(1) C(4) 114.2(7) yes
C(1) C(2) C(3) 122.1(8) yes
O(2) C(3) C(5) 113.2(8) yes
O(3) C(6) C(7) 128.0(8) yes
C(7) C(6) C(9) 117.5(8) yes
O(4) C(8) C(7) 127.2(8) yes
C(7) C(8) C(10) 118.2(8) yes
N(1) C(12) C(11A) 121.6(7) yes
F(1) C(4) F(2) 106.8(9) no
F(2) C(4) F(3) 103.1(9) no
F(2) C(4) C(1) 110.5(9) no
F(4) C(5) F(5) 104.5(10) no
F(5) C(5) F(6) 108.1(10) no
F(5) C(5) C(3) 113.4(10) no
F(7) C(9) F(8) 105.9(10) no
F(8) C(9) F(9) 107.8(11) no
F(8) C(9) C(6) 113.1(9) no
F(10) C(10) F(11) 105.1(8) no
F(11) C(10) F(12) 108.0(9) no
F(11) C(10) C(8) 109.7(8) no
O(1) Cu(1) O(3) 163.9(2) yes
O(1) Cu(1) O(4) 87.4(2) yes
O(3) Cu(1) O(4) 92.1(2) yes
O(2) Cu(1) N(1) 96.8(2) yes
O(4) Cu(1) N(1) 94.7(2) yes
Cu(1) O(2) C(3) 125.0(5) yes
Cu(1) O(4) C(8) 125.7(5) yes
Cu(1) N(1) C(12) 121.6(5) yes
O(1) C(1) C(2) 128.0(8) yes
C(2) C(1) C(4) 117.8(8) yes
O(2) C(3) C(2) 127.9(8) yes
C(2) C(3) C(5) 118.9(8) yes
O(3) C(6) C(9) 114.5(8) yes
C(6) C(7) C(8) 122.3(8) yes
O(4) C(8) C(10) 114.5(8) yes
N(1) C(11) C(12A) 122.8(7) yes
F(1) C(4) F(3) 108.6(9) no
F(1) C(4) C(1) 115.2(9) no
F(3) C(4) C(1) 111.9(8) no
F(4) C(5) F(6) 103.5(10) no
F(4) C(5) C(3) 112.3(9) no
F(6) C(5) C(3) 114.1(10) no
F(7) C(9) F(9) 106.1(9) no
F(7) C(9) C(6) 108.9(10) no
F(9) C(9) C(6) 114.5(9) no
F(10) C(10) F(12) 108.2(8) no
F(10) C(10) C(8) 111.0(8) no
F(12) C(10) C(8) 114.4(9) no

loop_
_geom_bond_atom_site_label_1
_geom_bond_atom_site_label_2
_geom_bond_distance
_geom_bond_publ_flag
F(1) C(4) 1.276(12) no
F(3) C(4) 1.278(13) no
F(5) C(5) 1.280(15) no
F(7) C(9) 1.301(15) no
F(9) C(9) 1.271(12) no
F(11) C(10) 1.332(13) no
Cu(1) O(1) 1.963(5) yes
Cu(1) O(3) 1.956(6) yes
Cu(1) N(1) 2.248(6) yes
O(2) C(3) 1.263(10) yes
O(4) C(8) 1.249(11) yes
N(1) C(12) 1.326(10) yes
C(1) C(4) 1.536(13) yes
C(3) C(5) 1.508(15) yes
C(6) C(9) 1.546(15) yes
C(8) C(10) 1.521(13) yes
C(12) C(11A) 1.378(12) yes
F(2) C(4) 1.314(14) no
F(4) C(5) 1.344(15) no
F(6) C(5) 1.301(14) no
F(8) C(9) 1.274(15) no
F(10) C(10) 1.312(12) no
F(12) C(10) 1.305(12) no
Cu(1) O(2) 1.938(5) yes
Cu(1) O(4) 1.946(5) yes
O(1) C(1) 1.267(10) yes
O(3) C(6) 1.243(11) yes
N(1) C(11) 1.327(11) yes
C(1) C(2) 1.362(12) yes
C(2) C(3) 1.373(12) yes
C(6) C(7) 1.398(12) yes
C(7) C(8) 1.377(13) yes
C(11) C(12A) 1.378(12) yes
